data_7109913
loop_
_publ_author_name
'Ashutosh S. Singh'
'Shih-Sheng Sun'

_publ_section_title
;
 Recyclable nitrate-templated photochemical [2+2] cycloaddition reaction
 promoted by a tripodal receptor
;
_journal_name_full Chem.Commun.
_journal_page_first 10070
_journal_paper_doi 10.1039/c3cc41268g
_journal_volume 49
_journal_year 2013
_chemical_formula_moiety 'C24 H24 N8 O12'
_chemical_formula_sum 'C24 H24 N8 O13'
_chemical_formula_weight 616.51
_chemical_name_systematic
;
?
;
_space_group_IT_number 2
_symmetry_cell_setting triclinic
_symmetry_space_group_name_Hall '-P 1'
_symmetry_space_group_name_H-M 'P -1'
_atom_sites_solution_hydrogens geom
_atom_sites_solution_primary direct
_atom_sites_solution_secondary difmap
_audit_creation_method SHELXL-97
_cell_angle_alpha 85.485(5)
_cell_angle_beta 72.352(5)
_cell_angle_gamma 70.281(5)
_cell_formula_units_Z 1
_cell_length_a 7.3344(8)
_cell_length_b 10.0039(11)
_cell_length_c 10.3610(12)
_cell_measurement_reflns_used 0
_cell_measurement_temperature 200(2)
_cell_measurement_theta_max 0
_cell_measurement_theta_min 0
_cell_volume 681.72(14)
_computing_molecular_graphics 'Ortep-3 for Windows (Farrugia, 1997)'
_computing_publication_material 'WinGX publication routines (Farrugia, 1999)'
_computing_structure_refinement 'SHELXL-97 (Sheldrick, 1997)'
_computing_structure_solution 'SHELXS-86 (Sheldrick, 1986)'
_diffrn_ambient_temperature 200(2)
_diffrn_measured_fraction_theta_full 0.963
_diffrn_measured_fraction_theta_max 0.963
_diffrn_radiation_monochromator graphite
_diffrn_radiation_source 'fine-focus sealed tube'
_diffrn_radiation_type MoK\a
_diffrn_radiation_wavelength 0.71073
_diffrn_reflns_av_R_equivalents 0.0234
_diffrn_reflns_av_sigmaI/netI 0.0321
_diffrn_reflns_limit_h_max 7
_diffrn_reflns_limit_h_min -8
_diffrn_reflns_limit_k_max 8
_diffrn_reflns_limit_k_min -11
_diffrn_reflns_limit_l_max 12
_diffrn_reflns_limit_l_min -12
_diffrn_reflns_number 5488
_diffrn_reflns_theta_full 25.02
_diffrn_reflns_theta_max 25.02
_diffrn_reflns_theta_min 2.06
_exptl_absorpt_coefficient_mu 0.130
_exptl_absorpt_correction_T_max 0.9948
_exptl_absorpt_correction_T_min 0.9733
_exptl_absorpt_correction_type multi-scan
_exptl_crystal_colour colorless
_exptl_crystal_density_diffrn 1.502
_exptl_crystal_density_method 'not measured'
_exptl_crystal_description prism
_exptl_crystal_F_000 320
_exptl_crystal_size_max 0.21
_exptl_crystal_size_mid 0.18
_exptl_crystal_size_min 0.04
_refine_diff_density_max 0.487
_refine_diff_density_min -0.333
_refine_diff_density_rms 0.052
_refine_ls_extinction_method none
_refine_ls_goodness_of_fit_ref 0.957
_refine_ls_hydrogen_treatment constr
_refine_ls_matrix_type full
_refine_ls_number_parameters 199
_refine_ls_number_reflns 2316
_refine_ls_number_restraints 0
_refine_ls_restrained_S_all 0.957
_refine_ls_R_factor_all 0.0601
_refine_ls_R_factor_gt 0.0530
_refine_ls_shift/su_max 0.002
_refine_ls_shift/su_mean 0.001
_refine_ls_structure_factor_coef Fsqd
_refine_ls_weighting_details 'calc w=1/[\s^2^(Fo^2^)+(0.2000P)^2^+0.0000P] where P=(Fo^2^+2Fc^2^)/3'
_refine_ls_weighting_scheme calc
_refine_ls_wR_factor_gt 0.2083
_refine_ls_wR_factor_ref 0.2198
_reflns_number_gt 1953
_reflns_number_total 2402
_reflns_threshold_expression >2sigma(I)
_cod_data_source_file c3cc41268g.txt
_cod_data_source_block 4,4'-tpcb_2
_cod_database_code 7109913

loop_
_symmetry_equiv_pos_as_xyz
'x, y, z'
'-x, -y, -z'

loop_
_atom_site_label
_atom_site_type_symbol
_atom_site_fract_x
_atom_site_fract_y
_atom_site_fract_z
_atom_site_U_iso_or_equiv
_atom_site_adp_type
_atom_site_occupancy
_atom_site_symmetry_multiplicity
_atom_site_calc_flag
_atom_site_refinement_flags
N3 N 0.9874(3) 0.65466(19) 0.31983(18) 0.0244(5) Uani 1 1 d .
O1 O 1.1137(2) 0.71781(17) 0.26885(17) 0.0314(5) Uani 1 1 d .
O2 O 0.8517(3) 0.70173(19) 0.42834(18) 0.0413(5) Uani 1 1 d .
O3 O 1.0012(3) 0.54597(18) 0.26248(18) 0.0384(5) Uani 1 1 d .
C1 C 0.2346(4) 0.9703(2) 0.5439(2) 0.0302(6) Uani 1 1 d .
H1 H 0.2899 1.0424 0.5044 0.036 Uiso 1 1 calc R
C2 C 0.3311(3) 0.8321(2) 0.4933(2) 0.0274(6) Uani 1 1 d .
H2 H 0.4529 0.8090 0.4202 0.033 Uiso 1 1 calc R
C3 C 0.2478(3) 0.7273(2) 0.5505(2) 0.0223(5) Uani 1 1 d .
C4 C 0.0682(3) 0.7672(2) 0.6570(2) 0.0283(6) Uani 1 1 d .
H4 H 0.0062 0.6984 0.6965 0.034 Uiso 1 1 calc R
C5 C -0.0197(3) 0.9053(3) 0.7051(2) 0.0314(6) Uani 1 1 d .
H5 H -0.1404 0.9316 0.7789 0.038 Uiso 1 1 calc R
C6 C 0.3453(3) 0.5727(2) 0.5090(2) 0.0207(5) Uani 1 1 d .
H6 H 0.2436 0.5346 0.4938 0.025 Uiso 1 1 calc R
C7 C 0.4554(3) 0.4750(2) 0.6095(2) 0.0215(5) Uani 1 1 d .
H7 H 0.4021 0.3941 0.6379 0.026 Uiso 1 1 calc R
C8 C 0.4498(3) 0.5498(2) 0.7313(2) 0.0231(5) Uani 1 1 d .
C9 C 0.5636(3) 0.6384(3) 0.7232(2) 0.0295(6) Uani 1 1 d .
H9 H 0.6569 0.6479 0.6394 0.035 Uiso 1 1 calc R
C10 C 0.5407(4) 0.7122(3) 0.8370(3) 0.0354(6) Uani 1 1 d .
H10 H 0.6185 0.7726 0.8316 0.042 Uiso 1 1 calc R
C11 C 0.2973(4) 0.6153(3) 0.9667(2) 0.0412(7) Uani 1 1 d .
H11 H 0.2045 0.6086 1.0518 0.049 Uiso 1 1 calc R
C12 C 0.3157(4) 0.5386(3) 0.8559(2) 0.0324(6) Uani 1 1 d .
H12 H 0.2368 0.4782 0.8648 0.039 Uiso 1 1 calc R
N1 N 0.0658(3) 1.0031(2) 0.6471(2) 0.0294(5) Uani 1 1 d .
H1' H 0.0084 1.0915 0.6785 0.035 Uiso 1 1 calc R
N2 N 0.4097(3) 0.6990(2) 0.9547(2) 0.0367(6) Uani 1 1 d .
H2' H 0.3968 0.7468 1.0265 0.044 Uiso 1 1 calc R
N4 N 0.6003(4) 0.8727(2) 0.1301(2) 0.0422(6) Uani 1 1 d .
O4 O 0.4409(3) 0.8449(2) 0.1578(2) 0.0542(6) Uani 1 1 d .
O5 O 0.7334(5) 0.8265(4) 0.0235(3) 0.1021(12) Uani 1 1 d .
O6 O 0.6225(5) 0.9450(3) 0.2128(2) 0.0870(10) Uani 1 1 d .

loop_
_atom_site_aniso_label
_atom_site_aniso_U_11
_atom_site_aniso_U_22
_atom_site_aniso_U_33
_atom_site_aniso_U_23
_atom_site_aniso_U_13
_atom_site_aniso_U_12
N3 0.0272(10) 0.0216(10) 0.0233(10) -0.0020(8) -0.0041(8) -0.0089(8)
O1 0.0315(9) 0.0279(9) 0.0335(9) -0.0071(7) 0.0018(7) -0.0166(7)
O2 0.0415(10) 0.0397(11) 0.0331(10) -0.0095(8) 0.0107(8) -0.0183(8)
O3 0.0430(10) 0.0262(10) 0.0454(11) -0.0106(8) -0.0028(8) -0.0175(8)
C1 0.0351(13) 0.0230(13) 0.0347(13) -0.0009(10) -0.0117(10) -0.0108(10)
C2 0.0268(11) 0.0241(12) 0.0273(12) -0.0008(9) -0.0047(9) -0.0059(9)
C3 0.0252(11) 0.0195(12) 0.0228(11) -0.0020(8) -0.0122(9) -0.0033(9)
C4 0.0266(12) 0.0254(13) 0.0323(13) -0.0026(10) -0.0054(10) -0.0100(10)
C5 0.0265(12) 0.0272(13) 0.0330(13) -0.0080(10) -0.0026(10) -0.0029(10)
C6 0.0234(11) 0.0192(12) 0.0189(11) -0.0024(8) -0.0049(9) -0.0067(9)
C7 0.0248(11) 0.0194(11) 0.0195(11) 0.0000(8) -0.0048(9) -0.0077(9)
C8 0.0254(11) 0.0179(11) 0.0210(11) -0.0011(8) -0.0082(9) 0.0005(9)
C9 0.0313(12) 0.0316(14) 0.0239(11) -0.0039(10) -0.0061(9) -0.0090(10)
C10 0.0389(14) 0.0341(14) 0.0355(14) -0.0091(11) -0.0150(11) -0.0092(11)
C11 0.0426(15) 0.0519(17) 0.0212(12) -0.0063(11) -0.0030(11) -0.0100(13)
C12 0.0333(13) 0.0354(14) 0.0258(12) -0.0038(10) -0.0046(10) -0.0107(11)
N1 0.0337(11) 0.0190(10) 0.0341(11) -0.0086(8) -0.0116(9) -0.0034(8)
N2 0.0419(12) 0.0378(13) 0.0255(11) -0.0139(9) -0.0114(9) -0.0024(10)
N4 0.0583(15) 0.0509(15) 0.0311(12) 0.0004(10) -0.0124(11) -0.0355(12)
O4 0.0432(11) 0.0769(15) 0.0446(12) -0.0282(11) -0.0008(9) -0.0266(11)
O5 0.0811(18) 0.193(4) 0.0538(16) -0.0309(19) 0.0102(14) -0.092(2)
O6 0.136(2) 0.116(2) 0.0563(16) -0.0043(15) -0.0325(16) -0.096(2)

loop_
_atom_type_symbol
_atom_type_description
_atom_type_scat_dispersion_real
_atom_type_scat_dispersion_imag
_atom_type_scat_source
C C 0.0033 0.0016 'International Tables Vol C Tables 4.2.6.8 and 6.1.1.4'
H H 0.0000 0.0000 'International Tables Vol C Tables 4.2.6.8 and 6.1.1.4'
N N 0.0061 0.0033 'International Tables Vol C Tables 4.2.6.8 and 6.1.1.4'
O O 0.0106 0.0060 'International Tables Vol C Tables 4.2.6.8 and 6.1.1.4'

loop_
_geom_angle_atom_site_label_1
_geom_angle_atom_site_label_2
_geom_angle_atom_site_label_3
_geom_angle
_geom_angle_site_symmetry_1
_geom_angle_site_symmetry_3
O3 N3 O2 121.24(18) . .
O3 N3 O1 119.38(17) . .
O2 N3 O1 119.38(18) . .
N1 C1 C2 120.7(2) . .
N1 C1 H1 119.6 . .
C2 C1 H1 119.6 . .
C1 C2 C3 119.3(2) . .
C1 C2 H2 120.3 . .
C3 C2 H2 120.3 . .
C2 C3 C4 117.9(2) . .
C2 C3 C6 123.88(19) . .
C4 C3 C6 118.11(19) . .
C5 C4 C3 120.5(2) . .
C5 C4 H4 119.8 . .
C3 C4 H4 119.8 . .
N1 C5 C4 119.7(2) . .
N1 C5 H5 120.2 . .
C4 C5 H5 120.2 . .
C3 C6 C7 119.34(17) . 2_666
C3 C6 C7 115.15(16) . .
C7 C6 C7 90.64(15) 2_666 .
C3 C6 H6 110.1 . .
C7 C6 H6 110.1 2_666 .
C7 C6 H6 110.1 . .
C8 C7 C6 119.19(17) . 2_666
C8 C7 C6 115.59(17) . .
C6 C7 C6 89.36(15) 2_666 .
C8 C7 H7 110.4 . .
C6 C7 H7 110.4 2_666 .
C6 C7 H7 110.4 . .
C12 C8 C9 118.2(2) . .
C12 C8 C7 119.0(2) . .
C9 C8 C7 122.67(19) . .
C10 C9 C8 119.9(2) . .
C10 C9 H9 120.1 . .
C8 C9 H9 120.1 . .
N2 C10 C9 120.1(2) . .
N2 C10 H10 119.9 . .
C9 C10 H10 119.9 . .
N2 C11 C12 120.1(2) . .
N2 C11 H11 119.9 . .
C12 C11 H11 119.9 . .
C11 C12 C8 119.8(2) . .
C11 C12 H12 120.1 . .
C8 C12 H12 120.1 . .
C5 N1 C1 121.8(2) . .
C5 N1 H1' 119.1 . .
C1 N1 H1' 119.1 . .
C10 N2 C11 121.9(2) . .
C10 N2 H2' 119.1 . .
C11 N2 H2' 119.1 . .
O5 N4 O6 121.8(3) . .
O5 N4 O4 119.5(2) . .
O6 N4 O4 118.7(2) . .

loop_
_geom_bond_atom_site_label_1
_geom_bond_atom_site_label_2
_geom_bond_distance
_geom_bond_site_symmetry_2
N3 O3 1.240(2) .
N3 O2 1.251(2) .
N3 O1 1.258(2) .
C1 N1 1.328(3) .
C1 C2 1.384(3) .
C1 H1 0.9500 .
C2 C3 1.392(3) .
C2 H2 0.9500 .
C3 C4 1.395(3) .
C3 C6 1.503(3) .
C4 C5 1.373(3) .
C4 H4 0.9500 .
C5 N1 1.343(3) .
C5 H5 0.9500 .
C6 C7 1.551(3) 2_666
C6 C7 1.584(3) .
C6 H6 1.0000 .
C7 C8 1.501(3) .
C7 C6 1.551(3) 2_666
C7 H7 1.0000 .
C8 C12 1.389(3) .
C8 C9 1.390(3) .
C9 C10 1.377(3) .
C9 H9 0.9500 .
C10 N2 1.333(3) .
C10 H10 0.9500 .
C11 N2 1.335(4) .
C11 C12 1.378(4) .
C11 H11 0.9500 .
C12 H12 0.9500 .
N1 H1' 0.8800 .
N2 H2' 0.8800 .
N4 O5 1.228(4) .
N4 O6 1.243(3) .
N4 O4 1.237(3) .
